data_2242110
loop_
_publ_author_name
'Gotoh, Kazuma'
'Ishida, Hiroyuki'

_publ_section_title
;
 Crystal structures of 4-methoxybenzoic acid--1,3-bis(pyridin-4-yl)propane
 (2/1) and biphenyl-4,4'-dicarboxylic acid--4-methoxypyridine (1/2)
;
_journal_issue 8
_journal_name_full 'Acta Crystallographica Section E'
_journal_page_first 1192
_journal_page_last 1196
_journal_paper_doi 10.1107/S2056989017010167
_journal_volume 73
_journal_year 2017
_chemical_formula_iupac 'C13 H14.59 N2, C8 H7.67 O3, C8 H7.74 O3'
_chemical_formula_moiety 'C13 H14.59 N2, C8 H7.67 O3, C8 H7.74 O3'
_chemical_formula_sum 'C29 H30 N2 O6'
_chemical_formula_weight 502.55
_chemical_name_systematic
;
4-Methoxybenzoic acid--1,3-bis(pyridin-4-yl)propane (2/1)
;
_space_group_crystal_system triclinic
_space_group_IT_number 2
_space_group_name_Hall '-P 1'
_space_group_name_H-M_alt 'P -1'
_symmetry_space_group_name_Hall '-P 1'
_symmetry_space_group_name_H-M 'P -1'
_atom_sites_solution_hydrogens mixed
_atom_sites_solution_primary direct
_atom_sites_solution_secondary difmap
_audit_creation_method SHELXL-2014/7
_cell_angle_alpha 91.087(16)
_cell_angle_beta 90.593(17)
_cell_angle_gamma 113.241(15)
_cell_formula_units_Z 2
_cell_length_a 7.759(3)
_cell_length_b 8.733(4)
_cell_length_c 19.904(7)
_cell_measurement_reflns_used 13611
_cell_measurement_temperature 93(2)
_cell_measurement_theta_max 30.06
_cell_measurement_theta_min 3.02
_cell_volume 1238.8(9)
_computing_cell_refinement
;
RAPID-AUTO (Rigaku, 2006)
;
_computing_data_collection
;
RAPID-AUTO (Rigaku, 2006)
;
_computing_data_reduction
;
RAPID-AUTO (Rigaku, 2006)
;
_computing_molecular_graphics
;
<i>ORTEP-3 for Windows</i> (Farrugia, 2012)
;
_computing_publication_material
;
CrystalStructure (Rigaku, 2010) and PLATON (Spek, 2009)
;
_computing_structure_refinement
;
SHELXL2014 (Sheldrick, 2015)
;
_computing_structure_solution
;
Il Milione (Burla <i>et al.</i>, 2007)
;
_diffrn_ambient_temperature 93(2)
_diffrn_detector_area_resol_mean 10.000
_diffrn_measured_fraction_theta_full 0.997
_diffrn_measured_fraction_theta_max 0.995
_diffrn_measurement_device_type 'Rigaku R-AXIS RAPID II'
_diffrn_measurement_method \w
_diffrn_radiation_type 'Mo K\a'
_diffrn_radiation_wavelength 0.71075
_diffrn_reflns_av_R_equivalents 0.0328
_diffrn_reflns_limit_h_max 10
_diffrn_reflns_limit_h_min -10
_diffrn_reflns_limit_k_max 11
_diffrn_reflns_limit_k_min -11
_diffrn_reflns_limit_l_max 25
_diffrn_reflns_limit_l_min -25
_diffrn_reflns_number 12378
_diffrn_reflns_theta_full 25.000
_diffrn_reflns_theta_max 27.485
_diffrn_reflns_theta_min 3.017
_diffrn_standards_number 0
_exptl_absorpt_coefficient_mu 0.095
_exptl_absorpt_correction_T_max 0.982
_exptl_absorpt_correction_T_min 0.970
_exptl_absorpt_correction_type numerical
_exptl_absorpt_process_details
;
(NUMABS; Higashi, 1999)
;
_exptl_crystal_colour colorless
_exptl_crystal_density_diffrn 1.347
_exptl_crystal_density_method 'not measured'
_exptl_crystal_description platelet
_exptl_crystal_F_000 532.00
_exptl_crystal_size_max 0.540
_exptl_crystal_size_mid 0.500
_exptl_crystal_size_min 0.190
_refine_diff_density_max 0.274
_refine_diff_density_min -0.304
_refine_ls_extinction_method none
_refine_ls_goodness_of_fit_ref 1.069
_refine_ls_hydrogen_treatment mixed
_refine_ls_matrix_type full
_refine_ls_number_parameters 350
_refine_ls_number_reflns 5653
_refine_ls_number_restraints 4
_refine_ls_restrained_S_all 1.070
_refine_ls_R_factor_all 0.0513
_refine_ls_R_factor_gt 0.0404
_refine_ls_shift/su_max 0.001
_refine_ls_shift/su_mean 0.000
_refine_ls_structure_factor_coef Fsqd
_refine_ls_weighting_details 'w = 1/[\s^2^(Fo^2^)+(0.0644P)^2^+0.0000P] where P=(Fo^2^+2Fc^2^)/3'
_refine_ls_weighting_scheme calc
_refine_ls_wR_factor_gt 0.1026
_refine_ls_wR_factor_ref 0.1055
_reflns_number_gt 4561
_reflns_number_total 5653
_reflns_threshold_expression 'I > 2\s(I)'
_cod_data_source_file lh5847sup1.cif
_cod_data_source_block I
_cod_original_cell_volume 1238.7(8)
_cod_database_code 2242110
_shelx_space_group_comment
;
The symmetry employed for this shelxl refinement is uniquely defined
by the following loop, which should always be used as a source of
symmetry information in preference to the above space-group names.
They are only intended as comments.
;

loop_
_space_group_symop_operation_xyz
'x, y, z'
'-x, -y, -z'

loop_
_atom_site_type_symbol
_atom_site_label
_atom_site_fract_x
_atom_site_fract_y
_atom_site_fract_z
_atom_site_U_iso_or_equiv
_atom_site_adp_type
_atom_site_calc_flag
_atom_site_occupancy
O O1 0.13329(12) 0.23348(10) 0.63470(4) 0.02284(19) Uani d 1
H H1A 0.132(4) 0.258(3) 0.5927(8) 0.034 Uiso d 0.67(3)
O O2 0.29365(12) 0.08921(10) 0.59389(4) 0.0251(2) Uani d 1
O O3 0.39277(11) 0.01871(10) 0.90676(4) 0.02030(18) Uani d 1
O O4 -0.32465(11) 0.58373(10) -0.08794(4) 0.02144(18) Uani d 1
H H4A -0.280(3) 0.580(3) -0.0475(8) 0.032 Uiso d 0.74(3)
O O5 -0.10967(13) 0.84664(10) -0.08750(4) 0.0271(2) Uani d 1
O O6 -0.44746(12) 0.77002(10) -0.38406(4) 0.02324(19) Uani d 1
N N1 0.12203(14) 0.33437(12) 0.51474(5) 0.0211(2) Uani d 1
H H1B 0.126(7) 0.290(5) 0.5542(14) 0.032 Uiso d 0.33(3)
N N2 -0.15522(13) 0.57544(12) 0.02868(5) 0.0190(2) Uani d 1
H H4B -0.208(7) 0.577(7) -0.0101(16) 0.028 Uiso d 0.26(3)
C C1 0.27123(14) 0.11283(13) 0.71215(5) 0.0159(2) Uani d 1
C C2 0.34417(15) -0.00596(13) 0.72592(5) 0.0181(2) Uani d 1
H H2 0.3669(19) -0.0701(16) 0.6893(7) 0.020(3) Uiso d 1
C C3 0.38150(15) -0.03646(13) 0.79103(6) 0.0185(2) Uani d 1
H H3 0.429441 -0.118989 0.799698 0.022 Uiso calc 1
C C4 0.34844(14) 0.05478(13) 0.84434(5) 0.0159(2) Uani d 1
C C5 0.27662(14) 0.17456(13) 0.83148(5) 0.0163(2) Uani d 1
H H5 0.254784 0.237297 0.867450 0.020 Uiso calc 1
C C6 0.23720(14) 0.20155(12) 0.76565(5) 0.0157(2) Uani d 1
H H6 0.186115 0.281924 0.756937 0.019 Uiso calc 1
C C7 0.23409(15) 0.14359(13) 0.64133(5) 0.0176(2) Uani d 1
C C8 0.35498(18) 0.10742(15) 0.96211(5) 0.0244(3) Uani d 1
H H8A 0.428596 0.227192 0.957834 0.037 Uiso calc 1
H H8B 0.389443 0.069884 1.004341 0.037 Uiso calc 1
H H8C 0.221074 0.085851 0.962013 0.037 Uiso calc 1
C C9 -0.29525(14) 0.73995(13) -0.18604(5) 0.0159(2) Uani d 1
C C10 -0.19209(15) 0.88110(13) -0.22204(5) 0.0175(2) Uani d 1
H H10 -0.088827 0.968468 -0.200711 0.021 Uiso calc 1
C C11 -0.23745(15) 0.89642(13) -0.28853(5) 0.0180(2) Uani d 1
H H11 -0.165531 0.992937 -0.312675 0.022 Uiso calc 1
C C12 -0.38967(15) 0.76852(13) -0.31932(5) 0.0174(2) Uani d 1
C C13 -0.49534(15) 0.62658(13) -0.28356(5) 0.0184(2) Uani d 1
H H13 -0.599812 0.539892 -0.304622 0.022 Uiso calc 1
C C14 -0.44744(15) 0.61277(13) -0.21759(5) 0.0173(2) Uani d 1
H H14 -0.518706 0.515903 -0.193521 0.021 Uiso calc 1
C C15 -0.23371(15) 0.73027(13) -0.11581(5) 0.0172(2) Uani d 1
C C16 -0.34828(18) 0.91561(15) -0.42219(6) 0.0263(3) Uani d 1
H H16A -0.365021 1.011781 -0.401850 0.039 Uiso calc 1
H H16B -0.397633 0.897616 -0.468488 0.039 Uiso calc 1
H H16C -0.214467 0.936813 -0.422242 0.039 Uiso calc 1
C C17 0.26553(17) 0.48170(15) 0.50821(6) 0.0252(3) Uani d 1
H H17 0.347776 0.528136 0.545692 0.030 Uiso calc 1
C C18 0.29914(17) 0.56891(15) 0.44953(6) 0.0238(3) Uani d 1
H H18 0.403164 0.672865 0.446964 0.029 Uiso calc 1
C C19 0.18023(15) 0.50428(13) 0.39398(5) 0.0168(2) Uani d 1
C C20 0.03222(17) 0.35114(14) 0.40097(6) 0.0226(2) Uani d 1
H H20 -0.052170 0.301547 0.364326 0.027 Uiso calc 1
C C21 0.00822(17) 0.27103(14) 0.46161(6) 0.0241(3) Uani d 1
H H21 -0.093865 0.166285 0.465557 0.029 Uiso calc 1
C C22 -0.20434(16) 0.45762(14) 0.07493(5) 0.0203(2) Uani d 1
H H22 -0.314048 0.359357 0.066800 0.024 Uiso calc 1
C C23 -0.10326(16) 0.47160(13) 0.13413(5) 0.0193(2) Uani d 1
H H23 -0.143513 0.384225 0.165454 0.023 Uiso calc 1
C C24 0.05757(15) 0.61441(13) 0.14743(5) 0.0165(2) Uani d 1
C C25 0.11057(15) 0.73538(13) 0.09840(5) 0.0189(2) Uani d 1
H H25 0.220969 0.833944 0.104789 0.023 Uiso calc 1
C C26 0.00299(16) 0.71201(14) 0.04075(5) 0.0198(2) Uani d 1
H H26 0.042030 0.795985 0.007956 0.024 Uiso calc 1
C C27 0.21952(16) 0.60443(13) 0.33100(5) 0.0203(2) Uani d 1
H H27A 0.350222 0.627564 0.318157 0.024 Uiso calc 1
H H27B 0.213336 0.713050 0.342222 0.024 Uiso calc 1
C C28 0.09391(15) 0.53060(13) 0.26962(5) 0.0171(2) Uani d 1
H H28A -0.035274 0.520828 0.278537 0.021 Uiso calc 1
H H28B 0.089535 0.418013 0.258752 0.021 Uiso calc 1
C C29 0.17452(15) 0.64592(13) 0.21094(5) 0.0188(2) Uani d 1
H H29A 0.202096 0.761447 0.226854 0.023 Uiso calc 1
H H29B 0.295721 0.640333 0.199359 0.023 Uiso calc 1

loop_
_atom_site_aniso_label
_atom_site_aniso_U_11
_atom_site_aniso_U_22
_atom_site_aniso_U_33
_atom_site_aniso_U_12
_atom_site_aniso_U_13
_atom_site_aniso_U_23
O1 0.0278(4) 0.0288(4) 0.0157(4) 0.0149(3) 0.0010(3) 0.0051(3)
O2 0.0313(4) 0.0287(4) 0.0168(4) 0.0133(4) 0.0017(3) -0.0015(3)
O3 0.0236(4) 0.0241(4) 0.0163(4) 0.0128(3) -0.0020(3) 0.0023(3)
O4 0.0218(4) 0.0214(4) 0.0188(4) 0.0059(3) -0.0023(3) 0.0059(3)
O5 0.0331(5) 0.0214(4) 0.0199(4) 0.0034(4) -0.0091(4) 0.0014(3)
O6 0.0308(4) 0.0205(4) 0.0151(4) 0.0068(3) -0.0054(3) 0.0003(3)
N1 0.0261(5) 0.0240(5) 0.0157(4) 0.0126(4) -0.0012(4) 0.0013(4)
N2 0.0197(4) 0.0230(5) 0.0156(4) 0.0100(4) -0.0013(4) 0.0008(4)
C1 0.0125(4) 0.0152(5) 0.0169(5) 0.0021(4) -0.0002(4) 0.0011(4)
C2 0.0172(5) 0.0170(5) 0.0186(5) 0.0053(4) 0.0014(4) -0.0009(4)
C3 0.0176(5) 0.0170(5) 0.0228(5) 0.0087(4) 0.0004(4) 0.0023(4)
C4 0.0129(4) 0.0168(5) 0.0158(5) 0.0033(4) -0.0004(4) 0.0027(4)
C5 0.0162(5) 0.0158(5) 0.0161(5) 0.0053(4) 0.0010(4) 0.0001(4)
C6 0.0148(5) 0.0137(5) 0.0178(5) 0.0046(4) 0.0009(4) 0.0027(4)
C7 0.0161(5) 0.0158(5) 0.0171(5) 0.0023(4) 0.0012(4) 0.0016(4)
C8 0.0321(6) 0.0304(6) 0.0151(5) 0.0169(5) -0.0011(5) 0.0019(4)
C9 0.0165(5) 0.0168(5) 0.0155(5) 0.0077(4) 0.0002(4) 0.0004(4)
C10 0.0166(5) 0.0161(5) 0.0182(5) 0.0047(4) -0.0005(4) 0.0003(4)
C11 0.0182(5) 0.0172(5) 0.0175(5) 0.0057(4) 0.0018(4) 0.0023(4)
C12 0.0215(5) 0.0197(5) 0.0140(5) 0.0113(4) -0.0013(4) -0.0010(4)
C13 0.0184(5) 0.0158(5) 0.0192(5) 0.0050(4) -0.0034(4) -0.0025(4)
C14 0.0168(5) 0.0154(5) 0.0196(5) 0.0062(4) 0.0006(4) 0.0015(4)
C15 0.0182(5) 0.0185(5) 0.0166(5) 0.0090(4) 0.0004(4) 0.0013(4)
C16 0.0360(7) 0.0253(6) 0.0153(5) 0.0095(5) -0.0002(5) 0.0034(4)
C17 0.0271(6) 0.0292(6) 0.0171(5) 0.0092(5) -0.0063(5) -0.0007(5)
C18 0.0238(6) 0.0237(6) 0.0190(5) 0.0042(5) -0.0049(5) -0.0003(4)
C19 0.0195(5) 0.0188(5) 0.0149(5) 0.0108(4) -0.0011(4) -0.0003(4)
C20 0.0242(6) 0.0236(6) 0.0166(5) 0.0061(5) -0.0047(4) 0.0002(4)
C21 0.0265(6) 0.0219(5) 0.0198(5) 0.0052(5) -0.0009(5) 0.0025(4)
C22 0.0190(5) 0.0217(5) 0.0192(5) 0.0071(4) -0.0004(4) 0.0013(4)
C23 0.0203(5) 0.0192(5) 0.0179(5) 0.0072(4) 0.0016(4) 0.0038(4)
C24 0.0173(5) 0.0206(5) 0.0147(5) 0.0109(4) 0.0008(4) 0.0015(4)
C25 0.0175(5) 0.0194(5) 0.0190(5) 0.0063(4) -0.0002(4) 0.0026(4)
C26 0.0209(5) 0.0216(5) 0.0175(5) 0.0088(4) 0.0017(4) 0.0043(4)
C27 0.0238(5) 0.0185(5) 0.0165(5) 0.0061(4) -0.0032(4) 0.0020(4)
C28 0.0174(5) 0.0182(5) 0.0166(5) 0.0078(4) -0.0015(4) 0.0014(4)
C29 0.0188(5) 0.0195(5) 0.0168(5) 0.0062(4) -0.0027(4) 0.0025(4)

loop_
_atom_type_symbol
_atom_type_description
_atom_type_scat_dispersion_real
_atom_type_scat_dispersion_imag
_atom_type_scat_source
C C 0.0033 0.0016 'International Tables Vol C Tables 4.2.6.8 and 6.1.1.4'
H H 0.0000 0.0000 'International Tables Vol C Tables 4.2.6.8 and 6.1.1.4'
O O 0.0106 0.0060 'International Tables Vol C Tables 4.2.6.8 and 6.1.1.4'
N N 0.0061 0.0033 'International Tables Vol C Tables 4.2.6.8 and 6.1.1.4'

loop_
_geom_angle_atom_site_label_1
_geom_angle_atom_site_label_2
_geom_angle_atom_site_label_3
_geom_angle
C7 O1 H1A 108.6(17)
C4 O3 C8 116.51(9)
C15 O4 H4A 111.9(14)
C12 O6 C16 117.68(9)
C21 N1 C17 117.75(10)
C21 N1 H1B 130(3)
C17 N1 H1B 112(3)
C22 N2 C26 117.21(10)
C22 N2 H4B 130(4)
C26 N2 H4B 113(4)
C6 C1 C2 118.66(10)
C6 C1 C7 121.65(10)
C2 C1 C7 119.69(9)
C3 C2 C1 121.08(10)
C3 C2 H2 119.2(9)
C1 C2 H2 119.7(9)
C2 C3 C4 119.70(11)
C2 C3 H3 120.1
C4 C3 H3 120.1
O3 C4 C5 124.33(9)
O3 C4 C3 115.68(10)
C5 C4 C3 119.98(10)
C6 C5 C4 119.44(10)
C6 C5 H5 120.3
C4 C5 H5 120.3
C5 C6 C1 121.13(10)
C5 C6 H6 119.4
C1 C6 H6 119.4
O2 C7 O1 123.73(11)
O2 C7 C1 122.00(11)
O1 C7 C1 114.28(9)
O3 C8 H8A 109.5
O3 C8 H8B 109.5
H8A C8 H8B 109.5
O3 C8 H8C 109.5
H8A C8 H8C 109.5
H8B C8 H8C 109.5
C10 C9 C14 119.04(10)
C10 C9 C15 117.96(10)
C14 C9 C15 122.98(10)
C11 C10 C9 121.19(10)
C11 C10 H10 119.4
C9 C10 H10 119.4
C10 C11 C12 119.11(10)
C10 C11 H11 120.4
C12 C11 H11 120.4
O6 C12 C11 124.28(10)
O6 C12 C13 115.45(10)
C11 C12 C13 120.27(10)
C14 C13 C12 119.88(10)
C14 C13 H13 120.1
C12 C13 H13 120.1
C13 C14 C9 120.51(10)
C13 C14 H14 119.7
C9 C14 H14 119.7
O5 C15 O4 123.78(11)
O5 C15 C9 122.12(10)
O4 C15 C9 114.09(9)
O6 C16 H16A 109.5
O6 C16 H16B 109.5
H16A C16 H16B 109.5
O6 C16 H16C 109.5
H16A C16 H16C 109.5
H16B C16 H16C 109.5
N1 C17 C18 122.84(11)
N1 C17 H17 118.6
C18 C17 H17 118.6
C17 C18 C19 119.78(11)
C17 C18 H18 120.1
C19 C18 H18 120.1
C20 C19 C18 117.10(10)
C20 C19 C27 124.59(10)
C18 C19 C27 118.31(10)
C21 C20 C19 119.63(11)
C21 C20 H20 120.2
C19 C20 H20 120.2
N1 C21 C20 122.90(11)
N1 C21 H21 118.6
C20 C21 H21 118.6
N2 C22 C23 123.27(11)
N2 C22 H22 118.4
C23 C22 H22 118.4
C22 C23 C24 119.58(11)
C22 C23 H23 120.2
C24 C23 H23 120.2
C23 C24 C25 116.96(11)
C23 C24 C29 124.26(10)
C25 C24 C29 118.78(10)
C26 C25 C24 119.98(10)
C26 C25 H25 120.0
C24 C25 H25 120.0
N2 C26 C25 122.97(10)
N2 C26 H26 118.5
C25 C26 H26 118.5
C19 C27 C28 118.18(9)
C19 C27 H27A 107.8
C28 C27 H27A 107.8
C19 C27 H27B 107.8
C28 C27 H27B 107.8
H27A C27 H27B 107.1
C27 C28 C29 108.07(9)
C27 C28 H28A 110.1
C29 C28 H28A 110.1
C27 C28 H28B 110.1
C29 C28 H28B 110.1
H28A C28 H28B 108.4
C24 C29 C28 117.92(9)
C24 C29 H29A 107.8
C28 C29 H29A 107.8
C24 C29 H29B 107.8
C28 C29 H29B 107.8
H29A C29 H29B 107.2

loop_
_geom_bond_atom_site_label_1
_geom_bond_atom_site_label_2
_geom_bond_distance
O1 C7 1.3158(15)
O1 H1A 0.869(17)
O2 C7 1.2229(13)
O3 C4 1.3610(14)
O3 C8 1.4330(13)
O4 C15 1.3289(13)
O4 H4A 0.879(16)
O5 C15 1.2132(14)
O6 C12 1.3620(14)
O6 C16 1.4356(14)
N1 C21 1.3330(16)
N1 C17 1.3382(16)
N1 H1B 0.889(19)
N2 C22 1.3360(15)
N2 C26 1.3470(15)
N2 H4B 0.87(2)
C1 C6 1.3928(14)
C1 C2 1.3938(17)
C1 C7 1.4864(16)
C2 C3 1.3786(16)
C2 H2 0.971(13)
C3 C4 1.4005(15)
C3 H3 0.9500
C4 C5 1.3919(16)
C5 C6 1.3878(15)
C5 H5 0.9500
C6 H6 0.9500
C8 H8A 0.9800
C8 H8B 0.9800
C8 H8C 0.9800
C9 C10 1.3930(14)
C9 C14 1.3947(16)
C9 C15 1.4871(16)
C10 C11 1.3882(16)
C10 H10 0.9500
C11 C12 1.3914(16)
C11 H11 0.9500
C12 C13 1.3995(15)
C13 C14 1.3814(16)
C13 H13 0.9500
C14 H14 0.9500
C16 H16A 0.9800
C16 H16B 0.9800
C16 H16C 0.9800
C17 C18 1.3769(17)
C17 H17 0.9500
C18 C19 1.3915(16)
C18 H18 0.9500
C19 C20 1.3874(16)
C19 C27 1.5061(15)
C20 C21 1.3838(17)
C20 H20 0.9500
C21 H21 0.9500
C22 C23 1.3850(17)
C22 H22 0.9500
C23 C24 1.3910(16)
C23 H23 0.9500
C24 C25 1.3936(15)
C24 C29 1.5043(16)
C25 C26 1.3755(17)
C25 H25 0.9500
C26 H26 0.9500
C27 C28 1.5190(16)
C27 H27A 0.9900
C27 H27B 0.9900
C28 C29 1.5271(15)
C28 H28A 0.9900
C28 H28B 0.9900
C29 H29A 0.9900
C29 H29B 0.9900

loop_
_geom_hbond_atom_site_label_D
_geom_hbond_atom_site_label_H
_geom_hbond_atom_site_label_A
_geom_hbond_site_symmetry_A
_geom_hbond_distance_DH
_geom_hbond_distance_HA
_geom_hbond_distance_DA
_geom_hbond_angle_DHA
_geom_hbond_publ_flag
O1 H1A N1 . 0.869(17) 1.713(18) 2.5730(16) 170(3) y
O4 H4A N2 . 0.879(16) 1.800(19) 2.6721(17) 171(2) y
N1 H1B O1 . 0.889(19) 1.69(4) 2.5730(16) 171(5) y
N2 H4B O4 . 0.87(2) 1.80(4) 2.6720(16) 177(7) y
C17 H17 O6 1_656 0.95 2.48 3.342(2) 151 y
C18 H18 O2 2_666 0.95 2.60 3.515(2) 162 y
C21 H21 O2 2_556 0.95 2.43 3.2563(19) 145 y
C26 H26 O5 . 0.95 2.36 3.0890(18) 133 y
C3 H3 Cg4 1_646 0.95 2.64 3.4265(19) 140 y
C5 H5 Cg2 2_566 0.95 2.71 3.5440(18) 146 y
C10 H10 Cg3 1_564 0.95 2.89 3.5859(19) 131 y
C28 H28B Cg4 2_565 0.99 2.91 3.7154(19) 139 y

loop_
_geom_torsion_atom_site_label_1
_geom_torsion_atom_site_label_2
_geom_torsion_atom_site_label_3
_geom_torsion_atom_site_label_4
_geom_torsion
C6 C1 C2 C3 0.30(16)
C7 C1 C2 C3 179.49(9)
C1 C2 C3 C4 -0.95(16)
C8 O3 C4 C5 2.42(14)
C8 O3 C4 C3 -178.29(9)
C2 C3 C4 O3 -178.75(9)
C2 C3 C4 C5 0.57(15)
O3 C4 C5 C6 179.70(9)
C3 C4 C5 C6 0.44(15)
C4 C5 C6 C1 -1.10(15)
C2 C1 C6 C5 0.73(15)
C7 C1 C6 C5 -178.44(9)
C6 C1 C7 O2 166.69(10)
C2 C1 C7 O2 -12.48(15)
C6 C1 C7 O1 -13.18(14)
C2 C1 C7 O1 167.66(9)
C14 C9 C10 C11 -0.44(16)
C15 C9 C10 C11 177.87(10)
C9 C10 C11 C12 0.44(16)
C16 O6 C12 C11 -2.11(16)
C16 O6 C12 C13 177.66(9)
C10 C11 C12 O6 179.81(10)
C10 C11 C12 C13 0.04(16)
O6 C12 C13 C14 179.69(10)
C11 C12 C13 C14 -0.52(16)
C12 C13 C14 C9 0.53(16)
C10 C9 C14 C13 -0.05(16)
C15 C9 C14 C13 -178.28(10)
C10 C9 C15 O5 7.14(16)
C14 C9 C15 O5 -174.62(10)
C10 C9 C15 O4 -172.09(9)
C14 C9 C15 O4 6.15(15)
C21 N1 C17 C18 0.08(18)
N1 C17 C18 C19 0.39(19)
C17 C18 C19 C20 -0.65(17)
C17 C18 C19 C27 179.03(11)
C18 C19 C20 C21 0.48(17)
C27 C19 C20 C21 -179.17(11)
C17 N1 C21 C20 -0.26(18)
C19 C20 C21 N1 -0.03(19)
C26 N2 C22 C23 1.34(16)
N2 C22 C23 C24 0.23(17)
C22 C23 C24 C25 -1.59(15)
C22 C23 C24 C29 177.80(10)
C23 C24 C25 C26 1.39(15)
C29 C24 C25 C26 -178.03(10)
C22 N2 C26 C25 -1.55(16)
C24 C25 C26 N2 0.18(17)
C20 C19 C27 C28 -2.62(17)
C18 C19 C27 C28 177.73(10)
C19 C27 C28 C29 -173.98(9)
C23 C24 C29 C28 -11.68(16)
C25 C24 C29 C28 167.70(9)
C27 C28 C29 C24 -170.16(9)

_cod_database_fobs_code 2242110
